data_4339708
loop_
_publ_author_name
'L\"obl, Jiri'
'Timoshkin, Alexey Y.'
'Cong, Trinh'
'Necas, Marek'
'Roesky, Herbert W.'
'Pinkas, Jiri'

_publ_section_title
;
 Alumazene adducts with pyridines: synthesis, structure, and stability
 studies.
;
_journal_issue 14
_journal_name_full 'Inorganic chemistry'
_journal_page_first 5678
_journal_page_last 5685
_journal_paper_doi 10.1021/ic700488p
_journal_volume 46
_journal_year 2007
_chemical_formula_sum 'C68 H91 Al3 N6'
_chemical_formula_weight 1073.41
_chemical_name_systematic
; 
 ? 
;
_space_group_IT_number 19
_symmetry_cell_setting orthorhombic
_symmetry_space_group_name_Hall 'P 2ac 2ab'
_symmetry_space_group_name_H-M 'P 21 21 21'
_atom_sites_solution_hydrogens geom
_atom_sites_solution_primary direct
_atom_sites_solution_secondary difmap
_audit_creation_method SHELXL-97
_cell_angle_alpha 90.00
_cell_angle_beta 90.00
_cell_angle_gamma 90.00
_cell_formula_units_Z 4
_cell_length_a 12.6189(2)
_cell_length_b 20.3632(3)
_cell_length_c 24.1086(4)
_cell_measurement_temperature 120(2)
_cell_volume 6194.97(17)
_computing_structure_refinement 'SHELXL-97 (Sheldrick, 1997)'
_computing_structure_solution 'SHELXS-97 (Sheldrick, 1990)'
_diffrn_ambient_temperature 120(2)
_diffrn_measured_fraction_theta_full 0.998
_diffrn_measured_fraction_theta_max 0.998
_diffrn_radiation_monochromator graphite
_diffrn_radiation_source 'fine-focus sealed tube'
_diffrn_radiation_type MoK\a
_diffrn_radiation_wavelength 0.71073
_diffrn_reflns_av_R_equivalents 0.0512
_diffrn_reflns_av_sigmaI/netI 0.0675
_diffrn_reflns_limit_h_max 10
_diffrn_reflns_limit_h_min -14
_diffrn_reflns_limit_k_max 23
_diffrn_reflns_limit_k_min -24
_diffrn_reflns_limit_l_max 28
_diffrn_reflns_limit_l_min -28
_diffrn_reflns_number 59798
_diffrn_reflns_theta_full 25.00
_diffrn_reflns_theta_max 25.00
_diffrn_reflns_theta_min 2.71
_exptl_absorpt_coefficient_mu 0.106
_exptl_absorpt_correction_T_max 0.9588
_exptl_absorpt_correction_T_min 0.9489
_exptl_crystal_density_diffrn 1.151
_exptl_crystal_density_method 'not measured'
_exptl_crystal_F_000 2320
_exptl_crystal_size_max 0.50
_exptl_crystal_size_mid 0.50
_exptl_crystal_size_min 0.40
_refine_diff_density_max 0.512
_refine_diff_density_min -0.361
_refine_diff_density_rms 0.054
_refine_ls_abs_structure_details 'Flack H D (1983), Acta Cryst. A39, 876-881'
_refine_ls_abs_structure_Flack -0.12(14)
_refine_ls_extinction_method none
_refine_ls_goodness_of_fit_ref 0.988
_refine_ls_hydrogen_treatment mixed
_refine_ls_matrix_type full
_refine_ls_number_parameters 695
_refine_ls_number_reflns 10901
_refine_ls_number_restraints 7
_refine_ls_restrained_S_all 0.991
_refine_ls_R_factor_all 0.0819
_refine_ls_R_factor_gt 0.0471
_refine_ls_shift/su_max 1.489
_refine_ls_shift/su_mean 0.058
_refine_ls_structure_factor_coef Fsqd
_refine_ls_weighting_details 'calc w=1/[\s^2^(Fo^2^)+(0.0760P)^2^+0.0000P] where P=(Fo^2^+2Fc^2^)/3'
_refine_ls_weighting_scheme calc
_refine_ls_wR_factor_gt 0.1138
_refine_ls_wR_factor_ref 0.1243
_reflns_number_gt 7722
_reflns_number_total 10901
_reflns_threshold_expression >2sigma(I)
_cod_data_source_file ic700488p-file003.cif
_cod_data_source_block j
_cod_depositor_comments
;
The following automatic conversions were performed:

'_symmetry_cell_setting' value 'Orthorhombic' changed to
'orthorhombic' according to
/usr/data/users/saulius/automatic-downloads/retrospective/ACS/lib/dictionaries/cif_core.dic
dictionary named 'cif_core.dic' version 2.4.2 from 2011-04-26.

Automatic conversion script
Id: cif_fix_values 2281 2013-09-26 08:29:07Z andrius 
;
_cod_original_cell_volume 6194.98(17)
_cod_original_sg_symbol_H-M P2(1)2(1)2(1)
_cod_database_code 4339708

loop_
_symmetry_equiv_pos_as_xyz
'x, y, z'
'-x+1/2, -y, z+1/2'
'-x, y+1/2, -z+1/2'
'x+1/2, -y+1/2, -z'

loop_
_atom_site_label
_atom_site_type_symbol
_atom_site_fract_x
_atom_site_fract_y
_atom_site_fract_z
_atom_site_U_iso_or_equiv
_atom_site_adp_type
_atom_site_occupancy
_atom_site_symmetry_multiplicity
_atom_site_calc_flag
_atom_site_refinement_flags
Al1 Al 0.67548(7) 0.57675(4) 0.24917(3) 0.0194(2) Uani 1 1 d .
Al2 Al 0.80972(7) 0.57334(4) 0.35936(3) 0.0193(2) Uani 1 1 d .
Al3 Al 0.58398(8) 0.63610(4) 0.36713(4) 0.0208(2) Uani 1 1 d .
N1 N 0.80610(19) 0.58683(11) 0.28298(9) 0.0204(6) Uani 1 1 d .
N2 N 0.7180(2) 0.62800(11) 0.39752(9) 0.0203(6) Uani 1 1 d .
N3 N 0.57005(19) 0.59156(12) 0.30032(9) 0.0211(6) Uani 1 1 d .
N4 N 0.6829(2) 0.64404(12) 0.18311(9) 0.0243(6) Uani 1 1 d .
N5 N 0.9577(2) 0.59403(12) 0.38881(10) 0.0230(6) Uani 1 1 d .
N6 N 0.5724(2) 0.73384(12) 0.34866(10) 0.0239(6) Uani 1 1 d .
C1 C 0.6339(3) 0.50490(15) 0.19753(13) 0.0255(8) Uani 1 1 d .
H1A H 0.6241 0.4641 0.2185 0.038 Uiso 1 1 calc R
H1B H 0.6897 0.4987 0.1697 0.038 Uiso 1 1 calc R
H1C H 0.5674 0.5166 0.1790 0.038 Uiso 1 1 calc R
C2 C 0.8090(3) 0.47928(14) 0.38394(12) 0.0263(7) Uani 1 1 d .
H2A H 0.7416 0.4588 0.3735 0.039 Uiso 1 1 calc R
H2B H 0.8175 0.4773 0.4243 0.039 Uiso 1 1 calc R
H2C H 0.8675 0.4558 0.3661 0.039 Uiso 1 1 calc R
C3 C 0.4564(2) 0.62740(15) 0.41410(12) 0.0258(8) Uani 1 1 d .
H3A H 0.4500 0.5819 0.4270 0.039 Uiso 1 1 calc R
H3B H 0.3935 0.6392 0.3925 0.039 Uiso 1 1 calc R
H3C H 0.4625 0.6568 0.4462 0.039 Uiso 1 1 calc R
C1A C 0.8933(2) 0.58534(14) 0.24531(12) 0.0205(7) Uani 1 1 d .
C2A C 0.9422(3) 0.64473(15) 0.22687(13) 0.0259(7) Uani 1 1 d .
C3A C 1.0219(3) 0.64270(16) 0.18629(13) 0.0279(8) Uani 1 1 d .
H3AA H 1.0521 0.6827 0.1735 0.033 Uiso 1 1 calc R
C4A C 1.0576(3) 0.58397(16) 0.16440(12) 0.0287(8) Uani 1 1 d .
H4AA H 1.1109 0.5835 0.1366 0.034 Uiso 1 1 calc R
C5A C 1.0145(2) 0.52633(16) 0.18371(12) 0.0241(7) Uani 1 1 d .
H5AA H 1.0407 0.4859 0.1696 0.029 Uiso 1 1 calc R
C6A C 0.9338(2) 0.52483(14) 0.22313(12) 0.0208(7) Uani 1 1 d .
C7A C 0.9114(3) 0.71156(16) 0.24969(18) 0.0458(10) Uani 1 1 d .
H7AA H 0.8497 0.7053 0.2752 0.055 Uiso 1 1 calc R
C8A C 1.0023(4) 0.74244(18) 0.28326(15) 0.0584(13) Uani 1 1 d .
H8AA H 1.0246 0.7120 0.3125 0.088 Uiso 1 1 calc R
H8AB H 0.9780 0.7836 0.3001 0.088 Uiso 1 1 calc R
H8AC H 1.0623 0.7515 0.2586 0.088 Uiso 1 1 calc R
C9A C 0.8794(3) 0.76112(17) 0.20554(19) 0.0545(12) Uani 1 1 d .
H9AA H 0.8207 0.7433 0.1836 0.082 Uiso 1 1 calc R
H9AB H 0.9399 0.7699 0.1812 0.082 Uiso 1 1 calc R
H9AC H 0.8568 0.8020 0.2234 0.082 Uiso 1 1 calc R
C10A C 0.8942(2) 0.45862(14) 0.24341(12) 0.0230(7) Uani 1 1 d .
H10A H 0.8285 0.4663 0.2657 0.028 Uiso 1 1 calc R
C11A C 0.9767(3) 0.42592(16) 0.28164(13) 0.0306(8) Uani 1 1 d .
H11A H 0.9945 0.4559 0.3120 0.046 Uiso 1 1 calc R
H11B H 1.0407 0.4159 0.2603 0.046 Uiso 1 1 calc R
H11C H 0.9472 0.3852 0.2969 0.046 Uiso 1 1 calc R
C12A C 0.8660(3) 0.41129(16) 0.19565(13) 0.0333(8) Uani 1 1 d .
H12A H 0.8140 0.4322 0.1711 0.050 Uiso 1 1 calc R
H12B H 0.8360 0.3708 0.2110 0.050 Uiso 1 1 calc R
H12C H 0.9302 0.4009 0.1745 0.050 Uiso 1 1 calc R
C1B C 0.7283(2) 0.65463(14) 0.45208(12) 0.0202(7) Uani 1 1 d .
C2B C 0.7761(2) 0.71752(15) 0.46121(12) 0.0224(7) Uani 1 1 d .
C3B C 0.7807(3) 0.74404(16) 0.51443(13) 0.0277(8) Uani 1 1 d .
H3BA H 0.8113 0.7863 0.5194 0.033 Uiso 1 1 calc R
C4B C 0.7422(3) 0.71110(16) 0.55999(13) 0.0285(8) Uani 1 1 d .
H4BA H 0.7454 0.7303 0.5959 0.034 Uiso 1 1 calc R
C5B C 0.6989(3) 0.64939(15) 0.55236(12) 0.0268(8) Uani 1 1 d .
H5BA H 0.6729 0.6261 0.5837 0.032 Uiso 1 1 calc R
C6B C 0.6923(3) 0.62025(14) 0.50014(12) 0.0239(7) Uani 1 1 d .
C7B C 0.6514(3) 0.54942(15) 0.49828(13) 0.0285(8) Uani 1 1 d .
H7BA H 0.6381 0.5374 0.4587 0.034 Uiso 1 1 calc R
C8B C 0.7366(3) 0.50266(17) 0.52180(14) 0.0433(10) Uani 1 1 d .
H8BA H 0.8030 0.5086 0.5013 0.065 Uiso 1 1 calc R
H8BB H 0.7126 0.4571 0.5179 0.065 Uiso 1 1 calc R
H8BC H 0.7483 0.5125 0.5611 0.065 Uiso 1 1 calc R
C9B C 0.5472(3) 0.53948(18) 0.53118(14) 0.0402(10) Uani 1 1 d .
H9BA H 0.4925 0.5689 0.5166 0.060 Uiso 1 1 calc R
H9BB H 0.5595 0.5494 0.5704 0.060 Uiso 1 1 calc R
H9BC H 0.5237 0.4938 0.5274 0.060 Uiso 1 1 calc R
C10B C 0.8267(3) 0.75886(14) 0.41515(12) 0.0254(8) Uani 1 1 d .
H10B H 0.8155 0.7359 0.3789 0.031 Uiso 1 1 calc R
C11B C 0.9457(3) 0.76795(16) 0.42407(13) 0.0321(8) Uani 1 1 d .
H11D H 0.9801 0.7249 0.4261 0.048 Uiso 1 1 calc R
H11E H 0.9578 0.7919 0.4588 0.048 Uiso 1 1 calc R
H11F H 0.9756 0.7929 0.3930 0.048 Uiso 1 1 calc R
C12B C 0.7759(3) 0.82760(14) 0.41163(13) 0.0319(8) Uani 1 1 d .
H12D H 0.6995 0.8232 0.4056 0.048 Uiso 1 1 calc R
H12E H 0.8074 0.8520 0.3807 0.048 Uiso 1 1 calc R
H12F H 0.7886 0.8514 0.4463 0.048 Uiso 1 1 calc R
C1C C 0.4716(3) 0.55745(15) 0.29369(12) 0.0234(7) Uani 1 1 d .
C2C C 0.4579(3) 0.49146(16) 0.31314(12) 0.0262(8) Uani 1 1 d .
C3C C 0.3635(3) 0.45863(17) 0.30387(13) 0.0322(8) Uani 1 1 d .
H3CA H 0.3554 0.4152 0.3177 0.039 Uiso 1 1 calc R
C4C C 0.2804(3) 0.48707(18) 0.27510(14) 0.0392(10) Uani 1 1 d .
H4CA H 0.2177 0.4628 0.2677 0.047 Uiso 1 1 calc R
C5C C 0.2903(3) 0.55110(17) 0.25738(14) 0.0335(8) Uani 1 1 d .
H5CA H 0.2329 0.5714 0.2385 0.040 Uiso 1 1 calc R
C6C C 0.3839(2) 0.58706(16) 0.26681(12) 0.0263(8) Uani 1 1 d .
C7C C 0.5423(3) 0.45525(16) 0.34624(13) 0.0302(8) Uani 1 1 d .
H7CA H 0.6039 0.4856 0.3508 0.036 Uiso 1 1 calc R
C8C C 0.5833(3) 0.39205(17) 0.31771(15) 0.0411(9) Uani 1 1 d .
H8CA H 0.6093 0.4028 0.2805 0.062 Uiso 1 1 calc R
H8CB H 0.5255 0.3601 0.3149 0.062 Uiso 1 1 calc R
H8CC H 0.6411 0.3733 0.3397 0.062 Uiso 1 1 calc R
C9C C 0.5036(3) 0.43622(18) 0.40428(14) 0.0426(10) Uani 1 1 d .
H9CA H 0.4782 0.4755 0.4237 0.064 Uiso 1 1 calc R
H9CB H 0.5622 0.4167 0.4252 0.064 Uiso 1 1 calc R
H9CC H 0.4458 0.4044 0.4011 0.064 Uiso 1 1 calc R
C10C C 0.3846(3) 0.65846(16) 0.24791(14) 0.0309(8) Uani 1 1 d .
H10C H 0.4561 0.6768 0.2570 0.037 Uiso 1 1 calc R
C11C C 0.3696(3) 0.6649(2) 0.18515(14) 0.0462(10) Uani 1 1 d .
H11G H 0.4229 0.6383 0.1660 0.069 Uiso 1 1 calc R
H11H H 0.3776 0.7111 0.1743 0.069 Uiso 1 1 calc R
H11I H 0.2986 0.6496 0.1750 0.069 Uiso 1 1 calc R
C12C C 0.3030(3) 0.70050(18) 0.27783(16) 0.0450(10) Uani 1 1 d .
H12G H 0.3130 0.6965 0.3180 0.067 Uiso 1 1 calc R
H12H H 0.2316 0.6856 0.2679 0.067 Uiso 1 1 calc R
H12I H 0.3117 0.7465 0.2668 0.067 Uiso 1 1 calc R
C1D C 0.6220(3) 0.69723(16) 0.17752(14) 0.0317(8) Uani 1 1 d .
H1DA H 0.5780 0.7096 0.2077 0.038 Uiso 1 1 calc R
C2D C 0.6198(3) 0.73507(17) 0.13016(15) 0.0384(9) Uani 1 1 d .
H2DA H 0.5734 0.7717 0.1275 0.046 Uiso 1 1 calc R
C3D C 0.6863(4) 0.71891(18) 0.08639(14) 0.0570(13) Uani 1 1 d .
H3DA H 0.6868 0.7442 0.0533 0.068 Uiso 1 1 calc R
C4D C 0.7519(4) 0.66486(19) 0.09230(15) 0.0601(14) Uani 1 1 d .
H4DA H 0.7996 0.6531 0.0635 0.072 Uiso 1 1 calc R
C5D C 0.7473(3) 0.62871(16) 0.13982(13) 0.0364(9) Uani 1 1 d .
H5DA H 0.7912 0.5910 0.1428 0.044 Uiso 1 1 calc R
C1E C 1.0473(3) 0.59227(15) 0.35786(13) 0.0269(8) Uani 1 1 d .
H1EA H 1.0417 0.5874 0.3188 0.032 Uiso 1 1 calc R
C2E C 1.1467(3) 0.59742(16) 0.38158(13) 0.0297(8) Uani 1 1 d .
H2EA H 1.2081 0.5961 0.3588 0.036 Uiso 1 1 calc R
C3E C 1.1568(3) 0.60451(15) 0.43811(14) 0.0282(8) Uani 1 1 d .
H3EA H 1.2246 0.6084 0.4549 0.034 Uiso 1 1 calc R
C4E C 1.0653(3) 0.60581(15) 0.46980(13) 0.0296(8) Uani 1 1 d .
H4EA H 1.0694 0.6110 0.5089 0.036 Uiso 1 1 calc R
C5E C 0.9688(3) 0.59953(15) 0.44416(13) 0.0269(8) Uani 1 1 d .
H5EA H 0.9068 0.5990 0.4665 0.032 Uiso 1 1 calc R
C1F C 0.6379(3) 0.75826(16) 0.30947(12) 0.0271(8) Uani 1 1 d .
H1FA H 0.6907 0.7305 0.2941 0.033 Uiso 1 1 calc R
C2F C 0.6303(3) 0.82242(16) 0.29105(14) 0.0335(9) Uani 1 1 d .
H2FA H 0.6765 0.8380 0.2629 0.040 Uiso 1 1 calc R
C3F C 0.5549(3) 0.86371(17) 0.31400(14) 0.0335(8) Uani 1 1 d .
H3FA H 0.5489 0.9080 0.3019 0.040 Uiso 1 1 calc R
C4F C 0.4887(3) 0.83945(16) 0.35473(15) 0.0360(9) Uani 1 1 d .
H4FA H 0.4364 0.8667 0.3712 0.043 Uiso 1 1 calc R
C5F C 0.4998(3) 0.77464(15) 0.37104(13) 0.0285(8) Uani 1 1 d .
H5FA H 0.4544 0.7582 0.3992 0.034 Uiso 1 1 calc R
C100 C 0.8410(4) 0.9215(2) 0.07727(17) 0.0628(12) Uani 1 1 d D
H10D H 0.7693 0.9283 0.0918 0.094 Uiso 1 1 calc R
H10E H 0.8917 0.9468 0.0995 0.094 Uiso 1 1 calc R
H10F H 0.8589 0.8747 0.0793 0.094 Uiso 1 1 calc R
C101 C 0.8457(3) 0.94380(18) 0.01833(16) 0.0452(10) Uani 1 1 d D
C102 C 0.9388(4) 0.93882(18) -0.01218(17) 0.0506(11) Uani 1 1 d .
H10G H 1.0000 0.9204 0.0046 0.061 Uiso 1 1 calc R
C103 C 0.9439(4) 0.9601(2) -0.06634(19) 0.0607(12) Uani 1 1 d .
H10H H 1.0080 0.9556 -0.0867 0.073 Uiso 1 1 calc R
C104 C 0.8568(5) 0.9879(2) -0.09109(19) 0.0651(14) Uani 1 1 d .
H10I H 0.8606 1.0026 -0.1284 0.078 Uiso 1 1 calc R
C105 C 0.7639(4) 0.99446(19) -0.0618(2) 0.0614(13) Uani 1 1 d .
H10J H 0.7032 1.0134 -0.0788 0.074 Uiso 1 1 calc R
C106 C 0.7597(3) 0.97315(18) -0.00735(18) 0.0491(11) Uani 1 1 d .
H10K H 0.6959 0.9788 0.0130 0.059 Uiso 1 1 calc R
C200 C 0.209(2) 0.2155(15) 0.5881(9) 1.11(6) Uani 1 1 d D
H20A H 0.2204 0.1696 0.5988 1.660 Uiso 1 1 calc R
H20B H 0.1566 0.2177 0.5583 1.660 Uiso 1 1 calc R
H20C H 0.1841 0.2405 0.6202 1.660 Uiso 1 1 calc R
C201 C 0.3017(14) 0.2412(4) 0.5700(3) 0.200(6) Uani 1 1 d D
C202 C 0.3840(16) 0.2021(4) 0.5651(3) 0.254(11) Uani 1 1 d D
H20D H 0.3814 0.1572 0.5756 0.305 Uiso 1 1 calc R
C203 C 0.4755(15) 0.2308(6) 0.5436(5) 0.240(9) Uani 1 1 d D
H20E H 0.5352 0.2028 0.5391 0.288 Uiso 1 1 calc R
C204 C 0.4878(7) 0.2929(3) 0.5286(3) 0.130(3) Uani 1 1 d D
H20F H 0.5533 0.3113 0.5168 0.155 Uiso 1 1 calc R
C205 C 0.3936(8) 0.3281(3) 0.5322(3) 0.123(3) Uani 1 1 d D
H20G H 0.3949 0.3718 0.5183 0.148 Uiso 1 1 calc R
C206 C 0.3036(9) 0.3076(3) 0.5527(2) 0.123(4) Uani 1 1 d D
H20H H 0.2434 0.3354 0.5556 0.148 Uiso 1 1 calc R

loop_
_atom_site_aniso_label
_atom_site_aniso_U_11
_atom_site_aniso_U_22
_atom_site_aniso_U_33
_atom_site_aniso_U_23
_atom_site_aniso_U_13
_atom_site_aniso_U_12
Al1 0.0221(5) 0.0202(5) 0.0158(4) -0.0008(4) -0.0005(4) -0.0019(4)
Al2 0.0224(5) 0.0179(4) 0.0175(4) -0.0003(4) -0.0013(4) -0.0006(4)
Al3 0.0225(5) 0.0216(5) 0.0185(4) -0.0023(4) -0.0004(4) -0.0008(4)
N1 0.0238(15) 0.0189(13) 0.0184(12) -0.0002(10) 0.0004(12) -0.0018(12)
N2 0.0250(16) 0.0219(13) 0.0138(12) -0.0013(10) 0.0004(11) -0.0010(12)
N3 0.0176(14) 0.0278(14) 0.0179(12) -0.0020(11) 0.0002(11) -0.0015(12)
N4 0.0297(16) 0.0241(14) 0.0192(13) -0.0007(11) -0.0034(13) -0.0024(13)
N5 0.0234(16) 0.0190(14) 0.0268(14) -0.0004(11) -0.0068(12) 0.0004(12)
N6 0.0219(15) 0.0273(14) 0.0226(14) -0.0036(11) -0.0027(12) -0.0002(13)
C1 0.030(2) 0.0237(17) 0.0224(17) -0.0004(13) 0.0003(15) -0.0006(15)
C2 0.035(2) 0.0213(16) 0.0228(16) -0.0015(12) -0.0011(15) 0.0012(16)
C3 0.025(2) 0.0300(18) 0.0230(17) -0.0035(14) 0.0001(15) 0.0018(15)
C1A 0.0186(17) 0.0256(17) 0.0173(14) -0.0025(13) -0.0020(14) 0.0006(14)
C2A 0.0253(19) 0.0216(17) 0.0308(17) -0.0002(13) 0.0007(15) 0.0067(15)
C3A 0.028(2) 0.0287(19) 0.0273(17) 0.0038(14) 0.0055(16) 0.0005(16)
C4A 0.0233(19) 0.038(2) 0.0254(16) 0.0032(15) 0.0071(15) 0.0004(16)
C5A 0.0207(18) 0.0296(18) 0.0218(16) -0.0042(14) 0.0035(15) 0.0069(15)
C6A 0.0230(18) 0.0234(16) 0.0159(15) -0.0028(12) -0.0048(14) 0.0001(14)
C7A 0.037(2) 0.0247(19) 0.075(3) 0.0022(19) 0.034(2) -0.0036(17)
C8A 0.117(4) 0.027(2) 0.031(2) -0.0018(16) -0.011(2) -0.006(2)
C9A 0.043(3) 0.024(2) 0.097(3) -0.005(2) -0.018(2) 0.0033(18)
C10A 0.0268(19) 0.0195(16) 0.0225(16) -0.0046(13) 0.0005(14) 0.0024(14)
C11A 0.031(2) 0.0259(18) 0.0353(19) 0.0044(15) -0.0032(16) 0.0003(16)
C12A 0.036(2) 0.0275(18) 0.0367(19) -0.0059(15) -0.0051(17) -0.0020(16)
C1B 0.0163(17) 0.0269(17) 0.0175(15) -0.0031(12) -0.0009(14) 0.0056(14)
C2B 0.0179(18) 0.0252(17) 0.0240(17) -0.0020(13) -0.0014(14) 0.0001(14)
C3B 0.0237(19) 0.0299(18) 0.0297(18) -0.0090(15) -0.0014(15) -0.0012(15)
C4B 0.030(2) 0.039(2) 0.0163(16) -0.0075(14) -0.0066(15) 0.0038(16)
C5B 0.028(2) 0.0355(19) 0.0166(15) -0.0003(13) 0.0027(15) -0.0010(16)
C6B 0.0201(18) 0.0289(17) 0.0229(16) -0.0030(13) -0.0034(15) 0.0038(15)
C7B 0.039(2) 0.0294(18) 0.0169(16) 0.0010(14) 0.0008(15) -0.0066(16)
C8B 0.073(3) 0.030(2) 0.0266(19) 0.0049(15) -0.002(2) 0.0004(19)
C9B 0.054(3) 0.039(2) 0.0277(19) -0.0003(16) 0.0053(18) -0.0194(19)
C10B 0.035(2) 0.0195(16) 0.0214(16) -0.0032(13) 0.0014(16) 0.0001(15)
C11B 0.037(2) 0.0316(19) 0.0271(18) -0.0029(14) 0.0029(16) -0.0081(17)
C12B 0.040(2) 0.0257(18) 0.0297(18) 0.0035(14) -0.0102(17) -0.0010(16)
C1C 0.0243(19) 0.0299(18) 0.0161(15) -0.0061(13) 0.0050(14) -0.0014(15)
C2C 0.026(2) 0.0338(19) 0.0190(16) -0.0069(14) 0.0039(15) -0.0038(16)
C3C 0.028(2) 0.035(2) 0.033(2) -0.0099(16) 0.0042(17) -0.0067(17)
C4C 0.030(2) 0.049(2) 0.038(2) -0.0186(18) 0.0072(18) -0.0142(19)
C5C 0.022(2) 0.047(2) 0.0314(19) -0.0075(16) -0.0026(16) 0.0008(17)
C6C 0.0220(19) 0.0361(19) 0.0210(16) -0.0066(14) 0.0007(14) -0.0013(16)
C7C 0.030(2) 0.0256(17) 0.0347(19) 0.0004(14) -0.0036(16) -0.0092(16)
C8C 0.048(3) 0.036(2) 0.039(2) 0.0088(16) -0.0004(19) 0.0051(19)
C9C 0.056(3) 0.039(2) 0.033(2) -0.0016(16) -0.0018(19) -0.0096(19)
C10C 0.0211(19) 0.041(2) 0.0308(18) 0.0003(16) -0.0100(16) 0.0009(15)
C11C 0.042(3) 0.065(3) 0.032(2) 0.0099(19) -0.0138(19) -0.009(2)
C12C 0.036(2) 0.045(2) 0.054(2) 0.0037(19) -0.001(2) 0.013(2)
C1D 0.028(2) 0.0306(19) 0.037(2) -0.0014(16) -0.0007(17) 0.0004(17)
C2D 0.048(2) 0.033(2) 0.035(2) 0.0058(16) -0.0079(19) 0.0016(18)
C3D 0.117(4) 0.032(2) 0.0215(19) 0.0083(15) -0.002(2) -0.003(3)
C4D 0.113(4) 0.036(2) 0.032(2) -0.0003(17) 0.025(2) 0.011(2)
C5D 0.058(3) 0.0262(18) 0.0249(18) -0.0018(15) 0.0081(18) 0.0006(17)
C1E 0.027(2) 0.0315(18) 0.0223(16) -0.0027(14) 0.0002(16) 0.0010(15)
C2E 0.022(2) 0.0321(19) 0.035(2) -0.0012(15) 0.0030(16) -0.0028(15)
C3E 0.023(2) 0.0263(17) 0.035(2) 0.0036(14) -0.0104(16) -0.0007(15)
C4E 0.033(2) 0.0305(19) 0.0253(17) -0.0019(14) -0.0081(17) 0.0020(16)
C5E 0.030(2) 0.0289(18) 0.0221(17) 0.0023(14) 0.0000(15) 0.0051(16)
C1F 0.0250(19) 0.0316(19) 0.0248(18) -0.0021(15) 0.0009(16) 0.0054(16)
C2F 0.038(2) 0.0276(19) 0.035(2) 0.0019(15) 0.0008(18) 0.0016(17)
C3F 0.038(2) 0.0260(18) 0.0367(19) 0.0027(16) -0.0081(18) 0.0044(17)
C4F 0.038(2) 0.0291(19) 0.041(2) -0.0062(16) -0.0018(18) 0.0101(17)
C5F 0.023(2) 0.0288(19) 0.0331(19) -0.0054(15) 0.0033(16) 0.0051(15)
C100 0.068(3) 0.058(3) 0.062(3) -0.007(2) 0.015(2) -0.010(3)
C101 0.054(3) 0.031(2) 0.050(2) -0.0050(17) 0.007(2) -0.0079(19)
C102 0.059(3) 0.037(2) 0.055(3) -0.0026(19) 0.007(2) 0.002(2)
C103 0.060(3) 0.066(3) 0.057(3) -0.004(2) 0.019(3) -0.010(3)
C104 0.104(4) 0.047(3) 0.044(3) 0.002(2) -0.010(3) -0.013(3)
C105 0.083(4) 0.031(2) 0.070(3) -0.007(2) -0.023(3) -0.004(2)
C106 0.045(3) 0.033(2) 0.069(3) -0.011(2) 0.006(2) -0.005(2)
C200 1.32(11) 0.61(6) 1.39(11) -0.55(6) 1.02(10) -0.19(6)
C201 0.46(2) 0.064(5) 0.075(4) -0.020(4) 0.039(8) 0.007(9)
C202 0.66(3) 0.048(4) 0.055(4) -0.011(3) -0.032(9) 0.130(10)
C203 0.42(2) 0.161(12) 0.141(10) -0.042(8) -0.180(14) 0.146(13)
C204 0.197(8) 0.047(3) 0.145(6) -0.021(4) -0.072(6) 0.055(5)
C205 0.240(10) 0.059(4) 0.069(5) -0.023(3) -0.086(6) 0.040(6)
C206 0.298(12) 0.033(3) 0.038(3) -0.003(2) 0.011(5) 0.013(5)

loop_
_atom_type_symbol
_atom_type_description
_atom_type_scat_dispersion_real
_atom_type_scat_dispersion_imag
_atom_type_scat_source
C C 0.0033 0.0016 'International Tables Vol C Tables 4.2.6.8 and 6.1.1.4'
H H 0.0000 0.0000 'International Tables Vol C Tables 4.2.6.8 and 6.1.1.4'
N N 0.0061 0.0033 'International Tables Vol C Tables 4.2.6.8 and 6.1.1.4'
Al Al 0.0645 0.0514 'International Tables Vol C Tables 4.2.6.8 and 6.1.1.4'

loop_
_geom_angle_atom_site_label_1
_geom_angle_atom_site_label_2
_geom_angle_atom_site_label_3
_geom_angle
N3 Al1 N1 109.32(11)
N3 Al1 C1 110.43(13)
N1 Al1 C1 126.28(13)
N3 Al1 N4 115.66(11)
N1 Al1 N4 102.82(11)
C1 Al1 N4 90.97(11)
N2 Al2 N1 112.80(11)
N2 Al2 C2 115.13(13)
N1 Al2 C2 115.66(12)
N2 Al2 N5 105.97(11)
N1 Al2 N5 109.63(11)
C2 Al2 N5 95.65(12)
N2 Al3 N3 112.73(11)
N2 Al3 C3 120.64(12)
N3 Al3 C3 112.10(13)
N2 Al3 N6 103.78(11)
N3 Al3 N6 106.25(11)
C3 Al3 N6 98.86(12)
C1A N1 Al1 113.84(17)
C1A N1 Al2 127.38(19)
Al1 N1 Al2 116.17(13)
C1B N2 Al3 114.45(19)
C1B N2 Al2 129.0(2)
Al3 N2 Al2 115.37(12)
C1C N3 Al1 118.25(18)
C1C N3 Al3 114.56(18)
Al1 N3 Al3 126.39(14)
C1D N4 C5D 116.9(3)
C1D N4 Al1 125.4(2)
C5D N4 Al1 117.3(2)
C5E N5 C1E 117.5(3)
C5E N5 Al2 117.2(2)
C1E N5 Al2 124.5(2)
C1F N6 C5F 117.9(3)
C1F N6 Al3 117.9(2)
C5F N6 Al3 124.1(2)
N1 C1A C2A 120.8(2)
N1 C1A C6A 122.0(3)
C2A C1A C6A 117.2(3)
C3A C2A C1A 120.1(3)
C3A C2A C7A 117.5(3)
C1A C2A C7A 122.4(3)
C4A C3A C2A 121.7(3)
C5A C4A C3A 118.7(3)
C4A C5A C6A 122.6(3)
C5A C6A C1A 119.7(3)
C5A C6A C10A 118.7(3)
C1A C6A C10A 121.6(3)
C2A C7A C9A 114.1(3)
C2A C7A C8A 111.5(3)
C9A C7A C8A 107.2(3)
C6A C10A C11A 110.7(3)
C6A C10A C12A 113.0(3)
C11A C10A C12A 109.4(2)
C6B C1B N2 122.2(3)
C6B C1B C2B 116.6(3)
N2 C1B C2B 121.3(3)
C3B C2B C1B 120.4(3)
C3B C2B C10B 115.9(3)
C1B C2B C10B 123.7(3)
C4B C3B C2B 122.1(3)
C3B C4B C5B 118.4(3)
C4B C5B C6B 122.0(3)
C5B C6B C1B 120.3(3)
C5B C6B C7B 116.5(3)
C1B C6B C7B 123.0(3)
C6B C7B C8B 109.5(3)
C6B C7B C9B 113.2(3)
C8B C7B C9B 108.8(3)
C11B C10B C2B 111.9(3)
C11B C10B C12B 107.8(3)
C2B C10B C12B 111.5(3)
C6C C1C N3 121.5(3)
C6C C1C C2C 117.0(3)
N3 C1C C2C 121.5(3)
C3C C2C C1C 120.2(3)
C3C C2C C7C 116.9(3)
C1C C2C C7C 122.8(3)
C4C C3C C2C 122.0(3)
C5C C4C C3C 118.9(3)
C4C C5C C6C 121.2(3)
C5C C6C C1C 120.5(3)
C5C C6C C10C 117.0(3)
C1C C6C C10C 122.5(3)
C2C C7C C9C 112.3(3)
C2C C7C C8C 113.8(3)
C9C C7C C8C 107.6(3)
C12C C10C C6C 113.0(3)
C12C C10C C11C 109.6(3)
C6C C10C C11C 112.2(3)
N4 C1D C2D 123.3(3)
C1D C2D C3D 119.0(3)
C4D C3D C2D 118.1(3)
C5D C4D C3D 119.4(4)
N4 C5D C4D 123.1(3)
N5 C1E C2E 121.8(3)
C3E C2E C1E 120.1(3)
C2E C3E C4E 118.1(3)
C5E C4E C3E 119.3(3)
N5 C5E C4E 123.1(3)
N6 C1F C2F 122.1(3)
C1F C2F C3F 119.5(3)
C4F C3F C2F 118.9(3)
C3F C4F C5F 118.8(3)
N6 C5F C4F 122.9(3)
C106 C101 C102 117.2(4)
C106 C101 C100 121.7(4)
C102 C101 C100 121.0(4)
C103 C102 C101 121.2(4)
C104 C103 C102 120.3(4)
C103 C104 C105 120.0(4)
C104 C105 C106 119.3(5)
C105 C106 C101 121.9(4)
C200 C201 C202 118.4(16)
C200 C201 C206 118.8(18)
C202 C201 C206 122.6(13)
C201 C202 C203 115.7(9)
C204 C203 C202 126.7(14)
C203 C204 C205 112.0(11)
C206 C205 C204 127.0(8)
C205 C206 C201 115.6(10)

loop_
_geom_bond_atom_site_label_1
_geom_bond_atom_site_label_2
_geom_bond_distance
Al1 N3 1.839(2)
Al1 N1 1.850(3)
Al1 C1 1.991(3)
Al1 N4 2.103(2)
Al2 N2 1.851(2)
Al2 N1 1.862(2)
Al2 C2 2.005(3)
Al2 N5 2.041(3)
Al3 N2 1.850(3)
Al3 N3 1.857(2)
Al3 C3 1.976(3)
Al3 N6 2.045(3)
N1 C1A 1.427(4)
N2 C1B 1.429(4)
N3 C1C 1.433(4)
N4 C1D 1.334(4)
N4 C5D 1.359(4)
N5 C5E 1.346(4)
N5 C1E 1.355(4)
N6 C1F 1.350(4)
N6 C5F 1.349(4)
C1A C2A 1.428(4)
C1A C6A 1.437(4)
C2A C3A 1.404(4)
C2A C7A 1.519(4)
C3A C4A 1.383(4)
C4A C5A 1.375(4)
C5A C6A 1.393(4)
C6A C10A 1.519(4)
C7A C9A 1.521(6)
C7A C8A 1.539(6)
C10A C11A 1.541(4)
C10A C12A 1.543(4)
C1B C6B 1.428(4)
C1B C2B 1.433(4)
C2B C3B 1.393(4)
C2B C10B 1.533(4)
C3B C4B 1.375(4)
C4B C5B 1.383(5)
C5B C6B 1.394(4)
C6B C7B 1.533(4)
C7B C8B 1.544(5)
C7B C9B 1.548(5)
C10B C11B 1.529(4)
C10B C12B 1.542(4)
C1C C6C 1.417(4)
C1C C2C 1.434(4)
C2C C3C 1.385(5)
C2C C7C 1.521(5)
C3C C4C 1.384(5)
C4C C5C 1.378(5)
C5C C6C 1.408(5)
C6C C10C 1.524(5)
C7C C9C 1.532(5)
C7C C8C 1.548(5)
C10C C12C 1.522(5)
C10C C11C 1.531(5)
C1D C2D 1.378(5)
C2D C3D 1.388(5)
C3D C4D 1.384(6)
C4D C5D 1.363(5)
C1E C2E 1.382(4)
C2E C3E 1.376(4)
C3E C4E 1.384(5)
C4E C5E 1.372(5)
C1F C2F 1.383(4)
C2F C3F 1.385(5)
C3F C4F 1.381(5)
C4F C5F 1.384(4)
C100 C101 1.493(5)
C101 C106 1.386(6)
C101 C102 1.389(5)
C102 C103 1.378(6)
C103 C104 1.373(6)
C104 C105 1.375(6)
C105 C106 1.384(6)
C200 C201 1.349(18)
C201 C202 1.315(19)
C201 C206 1.414(9)
C202 C203 1.39(2)
C203 C204 1.325(14)
C204 C205 1.391(10)
C205 C206 1.307(11)
